data_4069633
loop_
_publ_author_name
'Komiya, Sanshiro'
'Ezumi, Sei'
'Komine, Nobuyuki'
'Hirano, Masafumi'

_publ_section_title
;
 Visible Light Enhanced Selective Reductive Elimination of a
 Methylmanganese Complex from a Heterodinuclear
 Dimethylphenyl(4,4&#x2032;-di-tert-butyl-2,2&#x2032;-bipyridine)platinum&#x2212;Pentacarbonylmanganese
 Complex
;
_journal_issue 13
_journal_name_full Organometallics
_journal_page_first 3608
_journal_paper_doi 10.1021/om900319a
_journal_volume 28
_journal_year 2009
_chemical_formula_moiety 'C18 H17 Mn N2 O5 Pt '
_chemical_formula_sum 'C18 H17 Mn N2 O5 Pt'
_chemical_formula_weight 591.37
_space_group_IT_number 14
_symmetry_cell_setting monoclinic
_symmetry_Int_Tables_number 14
_symmetry_space_group_name_Hall '-P 2yab'
_symmetry_space_group_name_H-M 'P 1 21/a 1'
_cell_angle_alpha 90.0000
_cell_angle_beta 103.415(14)
_cell_angle_gamma 90.0000
_cell_formula_units_Z 4
_cell_length_a 13.574(3)
_cell_length_b 10.5780(17)
_cell_length_c 13.601(3)
_cell_measurement_reflns_used 25
_cell_measurement_temperature 200.1
_cell_measurement_theta_max 15.0
_cell_measurement_theta_min 14.9
_cell_volume 1899.6(7)
_computing_cell_refinement 'MSC/AFC Diffractometer Control'
_computing_data_collection 'MSC/AFC Diffractometer Control'
_computing_data_reduction CrystalStructure
_computing_publication_material 'CrystalStructure 3.8'
_computing_structure_refinement SHELXL
_computing_structure_solution 'DIRDIF99 (PATTY)'
_diffrn_measured_fraction_theta_full 0.999
_diffrn_measured_fraction_theta_max 0.999
_diffrn_measurement_device_type 'Rigaku AFC7R'
_diffrn_measurement_method \w-2\q
_diffrn_radiation_type 'Mo K\a'
_diffrn_radiation_wavelength 0.71069
_diffrn_reflns_av_R_equivalents 0.024
_diffrn_reflns_limit_h_max 17
_diffrn_reflns_limit_h_min 0
_diffrn_reflns_limit_k_max 0
_diffrn_reflns_limit_k_min -13
_diffrn_reflns_limit_l_max 17
_diffrn_reflns_limit_l_min -17
_diffrn_reflns_number 4523
_diffrn_reflns_theta_full 27.47
_diffrn_reflns_theta_max 27.47
_diffrn_standards_decay_% 0.00
_diffrn_standards_interval_count 0
_diffrn_standards_number 3
_exptl_absorpt_coefficient_mu 8.023
_exptl_absorpt_correction_T_max 0.448
_exptl_absorpt_correction_T_min 0.264
_exptl_absorpt_correction_type psi-scan
_exptl_absorpt_process_details '(North, Phillips & Mathews, 1968)'
_exptl_crystal_colour 'dark red'
_exptl_crystal_density_diffrn 2.068
_exptl_crystal_density_method 'not measured'
_exptl_crystal_description prismatic
_exptl_crystal_F_000 1128.00
_exptl_crystal_size_max 0.46
_exptl_crystal_size_mid 0.13
_exptl_crystal_size_min 0.10
_refine_diff_density_max 1.51
_refine_diff_density_min -1.96
_refine_ls_extinction_coef 0.00194(15)
_refine_ls_extinction_method SHELXL
_refine_ls_goodness_of_fit_ref 0.936
_refine_ls_hydrogen_treatment refall
_refine_ls_number_parameters 246
_refine_ls_number_reflns 4340
_refine_ls_R_factor_gt 0.0292
_refine_ls_shift/su_max 0.0010
_refine_ls_structure_factor_coef Fsqd
_refine_ls_weighting_details 'w = 1/[\s^2^(Fo^2^)+(0.0445P)^2^+1.1111P] where P=(Fo^2^+2Fc^2^)/3'
_refine_ls_weighting_scheme calc
_refine_ls_wR_factor_ref 0.0816
_reflns_number_gt 3584
_reflns_number_total 4340
_reflns_threshold_expression F^2^>2.0\s(F^2^)
_cod_data_source_file om900319a_si_001.cif
_cod_data_source_block '_(bpy)Me3Pt-Mn(CO)5'
_cod_original_cell_volume 1899.6(6)
_cod_original_formula_sum 'C18 H17 Mn N2 O5 Pt '
_cod_database_code 4069633

loop_
_symmetry_equiv_pos_site_id
_symmetry_equiv_pos_as_xyz
1 +X,+Y,+Z
2 1/2-X,1/2+Y,-Z
3 -X,-Y,-Z
4 1/2+X,1/2-Y,+Z

loop_
_atom_site_label
_atom_site_type_symbol
_atom_site_fract_x
_atom_site_fract_y
_atom_site_fract_z
_atom_site_U_iso_or_equiv
_atom_site_adp_type
_atom_site_occupancy
_atom_site_symmetry_multiplicity
_atom_site_calc_flag
_atom_site_refinement_flags
Pt(1) Pt 0.228784(13) 0.984910(17) 0.343243(13) 0.02474(8) Uani 1.00 1 d .
Mn(1) Mn 0.37197(5) 1.05384(7) 0.21039(6) 0.02588(16) Uani 1.00 1 d .
O(1) O 0.4502(3) 1.2378(4) 0.3762(3) 0.0600(13) Uani 1.00 1 d .
O(2) O 0.2034(3) 1.2331(3) 0.1352(3) 0.0446(9) Uani 1.00 1 d .
O(3) O 0.2627(3) 0.8605(4) 0.0667(3) 0.0433(9) Uani 1.00 1 d .
O(4) O 0.4925(3) 0.8503(4) 0.3347(3) 0.0450(10) Uani 1.00 1 d .
O(5) O 0.5072(3) 1.1218(3) 0.0774(3) 0.0410(9) Uani 1.00 1 d .
N(1) N 0.2286(3) 0.7903(3) 0.2937(3) 0.0284(8) Uani 1.00 1 d .
N(2) N 0.0999(3) 0.9758(3) 0.2163(3) 0.0256(8) Uani 1.00 1 d .
C(1) C 0.1288(4) 0.9338(5) 0.4310(4) 0.0385(12) Uani 1.00 1 d .
C(2) C 0.2103(4) 1.1686(5) 0.3853(4) 0.0380(12) Uani 1.00 1 d .
C(3) C 0.3417(4) 0.9741(5) 0.4731(4) 0.0390(12) Uani 1.00 1 d .
C(4) C 0.0334(4) 1.0703(5) 0.1870(4) 0.0342(11) Uani 1.00 1 d .
C(5) C -0.0578(4) 1.0529(5) 0.1186(4) 0.0381(11) Uani 1.00 1 d .
C(6) C -0.0818(4) 0.9330(6) 0.0804(4) 0.0409(12) Uani 1.00 1 d .
C(7) C -0.0142(3) 0.8362(5) 0.1080(4) 0.0333(11) Uani 1.00 1 d .
C(8) C 0.0772(3) 0.8591(4) 0.1776(3) 0.0261(9) Uani 1.00 1 d .
C(9) C 0.1523(3) 0.7587(4) 0.2163(3) 0.0271(9) Uani 1.00 1 d .
C(10) C 0.1446(4) 0.6383(5) 0.1753(4) 0.0352(11) Uani 1.00 1 d .
C(11) C 0.2152(5) 0.5487(5) 0.2165(5) 0.0436(13) Uani 1.00 1 d .
C(12) C 0.2923(4) 0.5795(5) 0.2964(4) 0.0429(13) Uani 1.00 1 d .
C(13) C 0.2968(4) 0.7009(5) 0.3349(4) 0.0345(11) Uani 1.00 1 d .
C(14) C 0.4204(4) 1.1659(5) 0.3144(4) 0.0390(12) Uani 1.00 1 d .
C(15) C 0.2677(4) 1.1626(5) 0.1665(4) 0.0330(11) Uani 1.00 1 d .
C(16) C 0.3040(3) 0.9345(4) 0.1233(4) 0.0298(10) Uani 1.00 1 d .
C(17) C 0.4449(3) 0.9286(5) 0.2876(3) 0.0308(10) Uani 1.00 1 d .
C(18) C 0.4550(4) 1.0967(4) 0.1303(4) 0.0310(10) Uani 1.00 1 d .
H(1A) H 0.1190 0.8419 0.4279 0.058 Uiso 1.00 1 c R
H(1B) H 0.0636 0.9759 0.4053 0.058 Uiso 1.00 1 c R
H(1C) H 0.1565 0.9594 0.5012 0.058 Uiso 1.00 1 c R
H(2A) H 0.1560 1.2086 0.3347 0.057 Uiso 1.00 1 c R
H(2B) H 0.2735 1.2154 0.3900 0.057 Uiso 1.00 1 c R
H(2C) H 0.1926 1.1694 0.4511 0.057 Uiso 1.00 1 c R
H(3A) H 0.3715 0.8892 0.4790 0.059 Uiso 1.00 1 c R
H(3B) H 0.3133 0.9911 0.5317 0.059 Uiso 1.00 1 c R
H(3C) H 0.3941 1.0368 0.4703 0.059 Uiso 1.00 1 c R
H(4) H 0.0499 1.1523 0.2144 0.041 Uiso 1.00 1 c R
H(5) H -0.1030 1.1216 0.0982 0.046 Uiso 1.00 1 c R
H(6) H -0.1452 0.9178 0.0350 0.049 Uiso 1.00 1 c R
H(7) H -0.0294 0.7542 0.0800 0.040 Uiso 1.00 1 c R
H(10) H 0.0910 0.6180 0.1191 0.042 Uiso 1.00 1 c R
H(11) H 0.2103 0.4655 0.1895 0.052 Uiso 1.00 1 c R
H(12) H 0.3422 0.5187 0.3251 0.051 Uiso 1.00 1 c R
H(13) H 0.3493 0.7221 0.3919 0.041 Uiso 1.00 1 c R

loop_
_atom_site_aniso_label
_atom_site_aniso_U_11
_atom_site_aniso_U_22
_atom_site_aniso_U_33
_atom_site_aniso_U_12
_atom_site_aniso_U_13
_atom_site_aniso_U_23
Pt(1) 0.02525(12) 0.02690(12) 0.02223(12) -0.00286(7) 0.00580(7) -0.005(4)
Mn(1) 0.0252(3) 0.0259(3) 0.0273(3) -0.0005(2) 0.0075(2) 0.00011(11)
O(1) 0.055(2) 0.067(3) 0.058(2) -0.022(2) 0.013(2) -0.03(2)
O(2) 0.044(2) 0.034(2) 0.056(2) 0.0096(18) 0.011(2) 0.005(5)
O(3) 0.048(2) 0.044(2) 0.036(2) -0.0081(19) 0.0075(18) -0.011(10)
O(4) 0.043(2) 0.048(2) 0.044(2) 0.0138(19) 0.0091(19) 0.009(9)
O(5) 0.041(2) 0.045(2) 0.042(2) -0.0037(18) 0.0193(18) 0.006(6)
N(1) 0.033(2) 0.0267(19) 0.027(2) 0.0011(17) 0.0109(17) 0.003(2)
N(2) 0.0243(19) 0.0260(19) 0.027(2) -0.0021(15) 0.0066(16) -0.0019(19)
C(1) 0.040(3) 0.043(3) 0.037(2) -0.013(2) 0.018(2) -0.009(9)
C(2) 0.037(2) 0.036(2) 0.044(3) -0.000(2) 0.014(2) -0.014(14)
C(3) 0.041(3) 0.050(3) 0.023(2) -0.001(2) 0.001(2) -0.004(4)
C(4) 0.034(2) 0.030(2) 0.039(2) -0.001(2) 0.010(2) -0.00015(15)
C(5) 0.033(2) 0.042(2) 0.039(3) 0.006(2) 0.007(2) 0.004(4)
C(6) 0.034(2) 0.054(3) 0.031(2) -0.007(2) 0.002(2) -0.004(3)
C(7) 0.032(2) 0.035(2) 0.034(2) -0.005(2) 0.009(2) -0.008(8)
C(8) 0.033(2) 0.029(2) 0.020(2) -0.0039(19) 0.0126(19) -0.002(2)
C(9) 0.029(2) 0.029(2) 0.026(2) -0.0079(19) 0.012(2) -0.003(2)
C(10) 0.039(2) 0.029(2) 0.039(3) -0.007(2) 0.014(2) -0.010(9)
C(11) 0.054(3) 0.026(2) 0.057(3) -0.003(2) 0.025(3) -0.006(6)
C(12) 0.049(3) 0.032(2) 0.054(3) 0.010(2) 0.024(2) 0.009(9)
C(13) 0.039(2) 0.039(2) 0.027(2) -0.001(2) 0.013(2) 0.004(4)
C(14) 0.033(2) 0.044(3) 0.043(3) -0.004(2) 0.015(2) -0.004(4)
C(15) 0.035(2) 0.031(2) 0.034(2) -0.006(2) 0.010(2) -0.007(7)
C(16) 0.025(2) 0.029(2) 0.035(2) 0.0016(19) 0.007(2) 0.005(4)
C(17) 0.027(2) 0.033(2) 0.033(2) 0.001(2) 0.009(2) -0.0014(13)
C(18) 0.034(2) 0.026(2) 0.032(2) -0.001(2) 0.006(2) 0.0005(5)

loop_
_atom_type_symbol
_atom_type_description
_atom_type_scat_dispersion_real
_atom_type_scat_dispersion_imag
_atom_type_scat_source
C C 0.003 0.002
;
International Tables for Crystallography
(1992, Vol. C, Tables 4.2.6.8 and 6.1.1.4)
;
H H 0.000 0.000
;
International Tables for Crystallography
(1992, Vol. C, Table 6.1.1.4)
;
N N 0.006 0.003
;
International Tables for Crystallography
(1992, Vol. C, Tables 4.2.6.8 and 6.1.1.4)
;
O O 0.011 0.006
;
International Tables for Crystallography
(1992, Vol. C, Tables 4.2.6.8 and 6.1.1.4)
;
Pt Pt -1.703 8.390
;
International Tables for Crystallography
(1992, Vol. C, Tables 4.2.6.8 and 6.1.1.4)
;
Mn Mn 0.337 0.728
;
International Tables for Crystallography
(1992, Vol. C, Tables 4.2.6.8 and 6.1.1.4)
;

loop_
_geom_angle_atom_site_label_1
_geom_angle_atom_site_label_2
_geom_angle_atom_site_label_3
_geom_angle
_geom_angle_publ_flag
Mn(1) Pt(1) N(1) 89.88(12) yes
Mn(1) Pt(1) N(2) 92.70(12) yes
Mn(1) Pt(1) C(1) 178.30(15) yes
Mn(1) Pt(1) C(2) 94.29(18) yes
Mn(1) Pt(1) C(3) 94.13(18) yes
N(1) Pt(1) N(2) 76.50(14) yes
N(1) Pt(1) C(1) 88.7(2) yes
N(1) Pt(1) C(2) 173.12(19) yes
N(1) Pt(1) C(3) 99.26(19) yes
N(2) Pt(1) C(1) 86.05(19) yes
N(2) Pt(1) C(2) 97.81(18) yes
N(2) Pt(1) C(3) 172.0(2) yes
C(1) Pt(1) C(2) 87.0(2) yes
C(1) Pt(1) C(3) 87.0(2) yes
C(2) Pt(1) C(3) 85.9(2) yes
Pt(1) Mn(1) C(14) 82.0(2) yes
Pt(1) Mn(1) C(15) 77.86(18) yes
Pt(1) Mn(1) C(16) 85.58(18) yes
Pt(1) Mn(1) C(17) 79.64(18) yes
Pt(1) Mn(1) C(18) 178.90(16) yes
C(14) Mn(1) C(15) 87.5(2) yes
C(14) Mn(1) C(16) 167.6(2) yes
C(14) Mn(1) C(17) 88.6(2) yes
C(14) Mn(1) C(18) 98.1(2) yes
C(15) Mn(1) C(16) 89.2(2) yes
C(15) Mn(1) C(17) 157.5(2) yes
C(15) Mn(1) C(18) 101.0(2) yes
C(16) Mn(1) C(17) 89.8(2) yes
C(16) Mn(1) C(18) 94.3(2) yes
C(17) Mn(1) C(18) 101.5(2) yes
Pt(1) N(1) C(9) 115.3(3) yes
Pt(1) N(1) C(13) 125.8(3) yes
C(9) N(1) C(13) 118.9(4) yes
Pt(1) N(2) C(4) 124.7(3) yes
Pt(1) N(2) C(8) 115.0(2) yes
C(4) N(2) C(8) 119.2(4) yes
N(2) C(4) C(5) 122.5(5) yes
C(4) C(5) C(6) 118.3(5) yes
C(5) C(6) C(7) 120.0(4) yes
C(6) C(7) C(8) 119.3(4) yes
N(2) C(8) C(7) 120.7(4) yes
N(2) C(8) C(9) 116.2(3) yes
C(7) C(8) C(9) 123.1(4) yes
N(1) C(9) C(8) 116.4(4) yes
N(1) C(9) C(10) 121.2(4) yes
C(8) C(9) C(10) 122.4(4) yes
C(9) C(10) C(11) 119.4(4) yes
C(10) C(11) C(12) 119.7(5) yes
C(11) C(12) C(13) 118.9(5) yes
N(1) C(13) C(12) 121.8(4) yes
Mn(1) C(14) O(1) 177.8(5) yes
Mn(1) C(15) O(2) 177.0(5) yes
Mn(1) C(16) O(3) 178.1(5) yes
Mn(1) C(17) O(4) 178.2(5) yes
Mn(1) C(18) O(5) 178.3(4) yes
Pt(1) C(1) H(1A) 109.5 no
Pt(1) C(1) H(1B) 109.5 no
Pt(1) C(1) H(1C) 109.5 no
H(1A) C(1) H(1B) 109.5 no
H(1A) C(1) H(1C) 109.5 no
H(1B) C(1) H(1C) 109.5 no
Pt(1) C(2) H(2A) 109.5 no
Pt(1) C(2) H(2B) 109.5 no
Pt(1) C(2) H(2C) 109.5 no
H(2A) C(2) H(2B) 109.5 no
H(2A) C(2) H(2C) 109.5 no
H(2B) C(2) H(2C) 109.5 no
Pt(1) C(3) H(3A) 109.5 no
Pt(1) C(3) H(3B) 109.5 no
Pt(1) C(3) H(3C) 109.5 no
H(3A) C(3) H(3B) 109.5 no
H(3A) C(3) H(3C) 109.5 no
H(3B) C(3) H(3C) 109.5 no
N(2) C(4) H(4) 118.7 no
C(5) C(4) H(4) 118.7 no
C(4) C(5) H(5) 120.9 no
C(6) C(5) H(5) 120.9 no
C(5) C(6) H(6) 120.0 no
C(7) C(6) H(6) 120.0 no
C(6) C(7) H(7) 120.3 no
C(8) C(7) H(7) 120.3 no
C(9) C(10) H(10) 120.3 no
C(11) C(10) H(10) 120.3 no
C(10) C(11) H(11) 120.2 no
C(12) C(11) H(11) 120.2 no
C(11) C(12) H(12) 120.6 no
C(13) C(12) H(12) 120.6 no
N(1) C(13) H(13) 119.1 no
C(12) C(13) H(13) 119.1 no

loop_
_geom_bond_atom_site_label_1
_geom_bond_atom_site_label_2
_geom_bond_distance
_geom_bond_publ_flag
Pt(1) Mn(1) 3.0337(8) yes
Pt(1) N(1) 2.166(4) yes
Pt(1) N(2) 2.156(3) yes
Pt(1) C(1) 2.077(6) yes
Pt(1) C(2) 2.057(5) yes
Pt(1) C(3) 2.055(5) yes
Mn(1) C(14) 1.845(5) yes
Mn(1) C(15) 1.813(5) yes
Mn(1) C(16) 1.828(4) yes
Mn(1) C(17) 1.832(5) yes
Mn(1) C(18) 1.797(6) yes
O(1) C(14) 1.137(7) yes
O(2) C(15) 1.152(6) yes
O(3) C(16) 1.148(6) yes
O(4) C(17) 1.149(6) yes
O(5) C(18) 1.153(7) yes
N(1) C(9) 1.337(5) yes
N(1) C(13) 1.350(6) yes
N(2) C(4) 1.344(6) yes
N(2) C(8) 1.349(6) yes
C(4) C(5) 1.377(7) yes
C(5) C(6) 1.380(8) yes
C(6) C(7) 1.368(8) yes
C(7) C(8) 1.397(6) yes
C(8) C(9) 1.481(6) yes
C(9) C(10) 1.385(7) yes
C(10) C(11) 1.372(7) yes
C(11) C(12) 1.362(8) yes
C(12) C(13) 1.383(8) yes
C(1) H(1A) 0.980 no
C(1) H(1B) 0.980 no
C(1) H(1C) 0.980 no
C(2) H(2A) 0.980 no
C(2) H(2B) 0.980 no
C(2) H(2C) 0.980 no
C(3) H(3A) 0.980 no
C(3) H(3B) 0.980 no
C(3) H(3C) 0.980 no
C(4) H(4) 0.950 no
C(5) H(5) 0.950 no
C(6) H(6) 0.950 no
C(7) H(7) 0.950 no
C(10) H(10) 0.950 no
C(11) H(11) 0.950 no
C(12) H(12) 0.950 no
C(13) H(13) 0.950 no

loop_
_geom_contact_atom_site_label_1
_geom_contact_atom_site_label_2
_geom_contact_distance
_geom_contact_site_symmetry_2
Pt(1) C(4) 3.123(4) .
Pt(1) C(8) 2.988(4) .
Pt(1) C(9) 2.992(4) .
Pt(1) C(13) 3.152(5) .
Pt(1) C(14) 3.325(6) .
Pt(1) C(15) 3.190(5) .
Pt(1) C(16) 3.419(5) .
Pt(1) C(17) 3.250(5) .
Mn(1) O(1) 2.981(4) .
Mn(1) O(2) 2.964(4) .
Mn(1) O(3) 2.976(4) .
Mn(1) O(4) 2.981(4) .
Mn(1) O(5) 2.950(4) .
O(1) Mn(1) 2.981(4) .
O(1) C(2) 3.369(7) .
O(1) C(3) 3.548(8) .
O(1) C(15) 3.409(6) .
O(1) C(17) 3.481(7) .
O(2) Mn(1) 2.964(4) .
O(2) O(3) 3.187(6) 2_555
O(2) O(5) 3.016(5) 4_475
O(2) N(2) 3.364(6) .
O(2) C(2) 3.448(7) .
O(2) C(4) 3.089(7) .
O(2) C(6) 3.489(6) 3_575
O(2) C(11) 3.508(7) 1_565
O(2) C(14) 3.432(6) .
O(2) C(16) 3.460(6) .
O(3) Mn(1) 2.976(4) .
O(3) O(2) 3.187(6) 2_545
O(3) N(1) 3.311(6) .
O(3) N(2) 3.549(6) .
O(3) C(5) 3.416(6) 3_575
O(3) C(6) 3.538(6) 3_575
O(3) C(8) 3.221(7) .
O(3) C(9) 2.994(7) .
O(3) C(10) 3.372(7) .
O(3) C(15) 3.466(6) .
O(3) C(17) 3.495(5) .
O(3) C(18) 3.571(6) .
O(4) Mn(1) 2.981(4) .
O(4) N(1) 3.552(6) .
O(4) C(3) 3.352(8) .
O(4) C(3) 3.553(6) 3_676
O(4) C(8) 3.454(6) 4_565
O(4) C(9) 3.200(7) 4_565
O(4) C(10) 3.325(8) 4_565
O(4) C(13) 3.091(7) .
O(4) C(14) 3.472(7) .
O(4) C(16) 3.492(6) .
O(5) Mn(1) 2.950(4) .
O(5) O(2) 3.016(5) 4_575
O(5) O(5) 3.304(5) 3_675
O(5) C(4) 3.565(6) 4_575
O(5) C(7) 3.409(6) 2_555
O(5) C(10) 3.578(6) 2_555
O(5) C(10) 3.416(6) 4_565
O(5) C(11) 3.511(7) 4_565
O(5) C(16) 3.568(6) .
N(1) O(3) 3.311(6) .
N(1) O(4) 3.552(6) .
N(1) N(2) 2.676(5) .
N(1) C(1) 2.967(7) .
N(1) C(3) 3.217(6) .
N(1) C(8) 2.397(5) .
N(1) C(10) 2.372(6) .
N(1) C(11) 2.753(7) .
N(1) C(12) 2.389(7) .
N(1) C(16) 3.138(7) .
N(1) C(17) 3.298(6) .
N(2) O(2) 3.364(6) .
N(2) O(3) 3.549(6) .
N(2) N(1) 2.676(5) .
N(2) C(1) 2.889(7) .
N(2) C(2) 3.176(6) .
N(2) C(5) 2.386(6) .
N(2) C(6) 2.754(6) .
N(2) C(7) 2.386(6) .
N(2) C(9) 2.404(6) .
N(2) C(15) 3.205(7) .
N(2) C(16) 3.331(7) .
C(1) N(1) 2.967(7) .
C(1) N(2) 2.889(7) .
C(1) C(2) 2.846(8) .
C(1) C(3) 2.845(8) .
C(1) C(4) 3.576(7) .
C(1) C(8) 3.445(7) .
C(1) C(9) 3.533(8) .
C(2) O(1) 3.369(7) .
C(2) O(2) 3.448(7) .
C(2) N(2) 3.176(6) .
C(2) C(1) 2.846(8) .
C(2) C(3) 2.802(8) .
C(2) C(4) 3.334(7) .
C(2) C(14) 3.215(8) .
C(2) C(15) 3.247(8) .
C(3) O(1) 3.548(8) .
C(3) O(4) 3.352(8) .
C(3) O(4) 3.553(6) 3_676
C(3) N(1) 3.217(6) .
C(3) C(1) 2.845(8) .
C(3) C(2) 2.802(8) .
C(3) C(13) 3.423(8) .
C(3) C(14) 3.314(9) .
C(3) C(17) 3.193(8) .
C(4) Pt(1) 3.123(4) .
C(4) O(2) 3.089(7) .
C(4) O(5) 3.565(6) 4_475
C(4) C(1) 3.576(7) .
C(4) C(2) 3.334(7) .
C(4) C(6) 2.366(7) .
C(4) C(7) 2.717(7) .
C(4) C(8) 2.323(7) .
C(4) C(15) 3.400(8) .
C(5) O(3) 3.416(6) 3_575
C(5) N(2) 2.386(6) .
C(5) C(7) 2.379(8) .
C(5) C(8) 2.742(7) .
C(6) O(2) 3.489(6) 3_575
C(6) O(3) 3.538(6) 3_575
C(6) N(2) 2.754(6) .
C(6) C(4) 2.366(7) .
C(6) C(8) 2.386(7) .
C(7) O(5) 3.409(6) 2_545
C(7) N(2) 2.386(6) .
C(7) C(4) 2.717(7) .
C(7) C(5) 2.379(8) .
C(7) C(9) 2.531(6) .
C(7) C(10) 2.992(7) .
C(8) Pt(1) 2.988(4) .
C(8) O(3) 3.221(7) .
C(8) O(4) 3.454(6) 4_465
C(8) N(1) 2.397(5) .
C(8) C(1) 3.445(7) .
C(8) C(4) 2.323(7) .
C(8) C(5) 2.742(7) .
C(8) C(6) 2.386(7) .
C(8) C(10) 2.511(7) .
C(8) C(16) 3.422(7) .
C(9) Pt(1) 2.992(4) .
C(9) O(3) 2.994(7) .
C(9) O(4) 3.200(7) 4_465
C(9) N(2) 2.404(6) .
C(9) C(1) 3.533(8) .
C(9) C(7) 2.531(6) .
C(9) C(11) 2.381(7) .
C(9) C(12) 2.727(7) .
C(9) C(13) 2.314(6) .
C(9) C(16) 3.241(7) .
C(10) O(3) 3.372(7) .
C(10) O(4) 3.325(8) 4_465
C(10) O(5) 3.578(6) 2_545
C(10) O(5) 3.416(6) 4_465
C(10) N(1) 2.372(6) .
C(10) C(7) 2.992(7) .
C(10) C(8) 2.511(7) .
C(10) C(12) 2.364(7) .
C(10) C(13) 2.709(7) .
C(10) C(17) 3.480(8) 4_465
C(10) C(18) 3.529(7) 4_465
C(11) O(2) 3.508(7) 1_545
C(11) O(5) 3.511(7) 4_465
C(11) N(1) 2.753(7) .
C(11) C(9) 2.381(7) .
C(11) C(13) 2.363(7) .
C(12) N(1) 2.389(7) .
C(12) C(9) 2.727(7) .
C(12) C(10) 2.364(7) .
C(13) Pt(1) 3.152(5) .
C(13) O(4) 3.091(7) .
C(13) C(3) 3.423(8) .
C(13) C(9) 2.314(6) .
C(13) C(10) 2.709(7) .
C(13) C(11) 2.363(7) .
C(13) C(17) 3.294(8) .
C(14) Pt(1) 3.325(6) .
C(14) O(2) 3.432(6) .
C(14) O(4) 3.472(7) .
C(14) C(2) 3.215(8) .
C(14) C(3) 3.314(9) .
C(14) C(15) 2.531(7) .
C(14) C(17) 2.569(8) .
C(14) C(18) 2.751(8) .
C(15) Pt(1) 3.190(5) .
C(15) O(1) 3.409(6) .
C(15) O(3) 3.466(6) .
C(15) N(2) 3.205(7) .
C(15) C(2) 3.247(8) .
C(15) C(4) 3.400(8) .
C(15) C(14) 2.531(7) .
C(15) C(16) 2.558(7) .
C(15) C(17) 3.575(7) .
C(15) C(18) 2.787(8) .
C(16) Pt(1) 3.419(5) .
C(16) O(2) 3.460(6) .
C(16) O(4) 3.492(6) .
C(16) O(5) 3.568(6) .
C(16) N(1) 3.138(7) .
C(16) N(2) 3.331(7) .
C(16) C(8) 3.422(7) .
C(16) C(9) 3.241(7) .
C(16) C(15) 2.558(7) .
C(16) C(17) 2.583(6) .
C(16) C(18) 2.658(7) .
C(17) Pt(1) 3.250(5) .
C(17) O(1) 3.481(7) .
C(17) O(3) 3.495(5) .
C(17) N(1) 3.298(6) .
C(17) C(3) 3.193(8) .
C(17) C(10) 3.480(8) 4_565
C(17) C(13) 3.294(8) .
C(17) C(14) 2.569(8) .
C(17) C(15) 3.575(7) .
C(17) C(16) 2.583(6) .
C(17) C(18) 2.810(7) .
C(18) O(3) 3.571(6) .
C(18) C(10) 3.529(7) 4_565
C(18) C(14) 2.751(8) .
C(18) C(15) 2.787(8) .
C(18) C(16) 2.658(7) .
C(18) C(17) 2.810(7) .
Pt(1) H(1A) 2.575 .
Pt(1) H(1B) 2.575 .
Pt(1) H(1C) 2.575 .
Pt(1) H(2A) 2.557 .
Pt(1) H(2B) 2.557 .
Pt(1) H(2C) 2.557 .
Pt(1) H(3A) 2.555 .
Pt(1) H(3B) 2.555 .
Pt(1) H(3C) 2.555 .
Pt(1) H(4) 3.182 .
Pt(1) H(13) 3.216 .
Mn(1) H(2B) 3.491 .
Mn(1) H(3C) 3.483 .
O(1) H(1A) 3.219 2_556
O(1) H(1B) 3.378 4_575
O(1) H(1C) 3.390 2_556
O(1) H(2A) 3.028 4_575
O(1) H(2B) 2.460 .
O(1) H(2C) 3.357 4_575
O(1) H(3A) 3.055 3_676
O(1) H(3C) 2.682 .
O(1) H(4) 3.066 4_575
O(1) H(12) 3.314 1_565
O(2) H(2A) 2.942 .
O(2) H(2B) 3.379 .
O(2) H(4) 2.698 .
O(2) H(5) 3.184 4_575
O(2) H(6) 2.772 3_575
O(2) H(7) 3.311 3_575
O(2) H(11) 2.562 1_565
O(3) H(5) 2.740 3_575
O(3) H(6) 2.988 3_575
O(3) H(6) 3.266 4_565
O(3) H(7) 3.040 4_565
O(4) H(1A) 2.771 4_565
O(4) H(3A) 2.867 .
O(4) H(3B) 3.293 3_676
O(4) H(3C) 3.197 .
O(4) H(3C) 2.989 3_676
O(4) H(7) 3.581 4_565
O(4) H(10) 3.509 4_565
O(4) H(13) 2.632 .
O(5) H(4) 3.004 4_575
O(5) H(5) 3.144 4_575
O(5) H(7) 2.633 2_555
O(5) H(10) 2.696 2_555
O(5) H(10) 2.784 4_565
O(5) H(11) 2.971 4_565
N(1) H(1A) 2.665 .
N(1) H(1B) 3.571 .
N(1) H(3A) 2.990 .
N(1) H(10) 3.224 .
N(1) H(12) 3.242 .
N(1) H(13) 1.993 .
N(2) H(1A) 3.163 .
N(2) H(1B) 2.727 .
N(2) H(2A) 2.944 .
N(2) H(4) 1.984 .
N(2) H(5) 3.239 .
N(2) H(7) 3.240 .
C(1) H(2A) 3.244 .
C(1) H(2B) 3.395 2_546
C(1) H(2C) 2.631 .
C(1) H(3A) 3.241 .
C(1) H(3B) 2.631 .
C(1) H(12) 3.370 2_556
C(2) H(1A) 3.529 2_556
C(2) H(1B) 2.906 .
C(2) H(1C) 2.907 .
C(2) H(3A) 3.322 2_556
C(2) H(3B) 2.856 .
C(2) H(3C) 2.859 .
C(2) H(4) 2.797 .
C(2) H(13) 3.361 2_556
C(3) H(1A) 3.257 .
C(3) H(1C) 2.633 .
C(3) H(2B) 2.857 .
C(3) H(2C) 2.859 .
C(3) H(2C) 3.448 2_546
C(3) H(3C) 3.491 3_676
C(3) H(13) 2.896 .
C(4) H(1B) 3.069 .
C(4) H(2A) 2.720 .
C(4) H(5) 2.035 .
C(4) H(6) 3.229 .
C(5) H(4) 2.014 .
C(5) H(6) 2.029 .
C(5) H(7) 3.240 .
C(5) H(11) 3.505 4_465
C(5) H(12) 3.476 4_465
C(6) H(4) 3.222 .
C(6) H(5) 2.037 .
C(6) H(7) 2.021 .
C(7) H(5) 3.241 .
C(7) H(5) 3.558 3_575
C(7) H(6) 2.018 .
C(7) H(10) 2.700 .
C(8) H(1A) 3.324 .
C(8) H(1B) 3.379 .
C(8) H(4) 3.176 .
C(8) H(6) 3.247 .
C(8) H(7) 2.048 .
C(8) H(10) 2.691 .
C(9) H(1A) 3.140 .
C(9) H(7) 2.720 .
C(9) H(10) 2.036 .
C(9) H(11) 3.242 .
C(9) H(13) 3.169 .
C(10) H(7) 2.709 .
C(10) H(11) 2.024 .
C(10) H(12) 3.227 .
C(11) H(3B) 3.586 2_546
C(11) H(6) 3.461 4_565
C(11) H(10) 2.025 .
C(11) H(12) 2.018 .
C(11) H(13) 3.218 .
C(12) H(1C) 2.964 2_546
C(12) H(2C) 3.523 2_546
C(12) H(3B) 3.154 2_546
C(12) H(10) 3.223 .
C(12) H(11) 2.014 .
C(12) H(13) 2.023 .
C(13) H(1A) 3.327 .
C(13) H(1C) 3.353 2_546
C(13) H(2C) 2.899 2_546
C(13) H(3A) 2.813 .
C(13) H(3B) 3.422 2_546
C(13) H(11) 3.227 .
C(13) H(12) 2.038 .
C(14) H(2A) 3.414 4_575
C(14) H(2B) 2.501 .
C(14) H(3A) 3.541 3_676
C(14) H(3C) 2.616 .
C(14) H(4) 3.122 4_575
C(15) H(2A) 3.064 .
C(15) H(2B) 3.073 .
C(15) H(4) 3.175 .
C(15) H(5) 3.149 4_575
C(15) H(6) 2.980 3_575
C(15) H(11) 3.330 1_565
C(16) H(6) 3.093 3_575
C(16) H(7) 3.173 4_565
C(17) H(3A) 3.024 .
C(17) H(3C) 2.959 .
C(17) H(3C) 3.522 3_676
C(17) H(7) 3.506 4_565
C(17) H(10) 3.397 4_565
C(17) H(13) 3.053 .
C(18) H(4) 3.056 4_575
C(18) H(5) 3.088 4_575
C(18) H(10) 3.311 2_555
C(18) H(10) 2.953 4_565
C(18) H(11) 3.435 4_565
H(1A) Pt(1) 2.575 .
H(1A) O(1) 3.219 2_546
H(1A) O(4) 2.771 4_465
H(1A) N(1) 2.665 .
H(1A) N(2) 3.163 .
H(1A) C(2) 3.529 2_546
H(1A) C(3) 3.257 .
H(1A) C(8) 3.324 .
H(1A) C(9) 3.140 .
H(1A) C(13) 3.327 .
H(1A) H(1B) 1.600 .
H(1A) H(1C) 1.600 .
H(1A) H(2B) 2.895 2_546
H(1A) H(2C) 3.598 .
H(1A) H(2C) 3.260 2_546
H(1A) H(3A) 3.372 .
H(1A) H(3B) 3.116 .
H(1A) H(3C) 3.533 2_546
H(1A) H(13) 3.512 .
H(1B) Pt(1) 2.575 .
H(1B) O(1) 3.378 4_475
H(1B) N(1) 3.571 .
H(1B) N(2) 2.727 .
H(1B) C(2) 2.906 .
H(1B) C(4) 3.069 .
H(1B) C(8) 3.379 .
H(1B) H(1A) 1.600 .
H(1B) H(1B) 3.455 3_576
H(1B) H(1C) 1.600 .
H(1B) H(1C) 3.574 3_576
H(1B) H(2A) 3.019 .
H(1B) H(2C) 2.671 .
H(1B) H(3B) 3.430 .
H(1B) H(4) 3.167 .
H(1B) H(12) 2.950 4_465
H(1B) H(13) 3.554 4_465
H(1C) Pt(1) 2.575 .
H(1C) O(1) 3.390 2_546
H(1C) C(2) 2.907 .
H(1C) C(3) 2.633 .
H(1C) C(12) 2.964 2_556
H(1C) C(13) 3.353 2_556
H(1C) H(1A) 1.600 .
H(1C) H(1B) 1.600 .
H(1C) H(1B) 3.574 3_576
H(1C) H(2A) 3.474 .
H(1C) H(2B) 3.017 2_546
H(1C) H(2C) 2.407 .
H(1C) H(3A) 3.092 .
H(1C) H(3B) 2.098 .
H(1C) H(3C) 3.446 .
H(1C) H(12) 2.439 2_556
H(1C) H(13) 3.145 2_556
H(2A) Pt(1) 2.557 .
H(2A) O(1) 3.028 4_475
H(2A) O(2) 2.942 .
H(2A) N(2) 2.944 .
H(2A) C(1) 3.244 .
H(2A) C(4) 2.720 .
H(2A) C(14) 3.414 4_475
H(2A) C(15) 3.064 .
H(2A) H(1B) 3.019 .
H(2A) H(1C) 3.474 .
H(2A) H(2B) 1.600 .
H(2A) H(2C) 1.600 .
H(2A) H(3A) 3.263 2_556
H(2A) H(3B) 3.471 2_556
H(2A) H(4) 2.003 .
H(2A) H(11) 3.537 1_565
H(2B) Pt(1) 2.557 .
H(2B) Mn(1) 3.491 .
H(2B) O(1) 2.460 .
H(2B) O(2) 3.379 .
H(2B) C(1) 3.395 2_556
H(2B) C(3) 2.857 .
H(2B) C(14) 2.501 .
H(2B) C(15) 3.073 .
H(2B) H(1A) 2.895 2_556
H(2B) H(1C) 3.017 2_556
H(2B) H(2A) 1.600 .
H(2B) H(2C) 1.600 .
H(2B) H(3A) 3.473 2_556
H(2B) H(3B) 3.026 .
H(2B) H(3B) 3.407 2_556
H(2B) H(3C) 2.571 .
H(2B) H(4) 3.464 .
H(2B) H(12) 3.510 1_565
H(2C) Pt(1) 2.557 .
H(2C) O(1) 3.357 4_475
H(2C) C(1) 2.631 .
H(2C) C(3) 2.859 .
H(2C) C(3) 3.448 2_556
H(2C) C(12) 3.523 2_556
H(2C) C(13) 2.899 2_556
H(2C) H(1A) 3.598 .
H(2C) H(1A) 3.260 2_556
H(2C) H(1B) 2.671 .
H(2C) H(1C) 2.407 .
H(2C) H(2A) 1.600 .
H(2C) H(2B) 1.600 .
H(2C) H(3A) 2.730 2_556
H(2C) H(3B) 2.571 .
H(2C) H(3B) 3.413 2_556
H(2C) H(3C) 3.032 .
H(2C) H(4) 3.355 .
H(2C) H(12) 3.562 2_556
H(2C) H(13) 2.399 2_556
H(3A) Pt(1) 2.555 .
H(3A) O(1) 3.055 3_676
H(3A) O(4) 2.867 .
H(3A) N(1) 2.990 .
H(3A) C(1) 3.241 .
H(3A) C(2) 3.322 2_546
H(3A) C(13) 2.813 .
H(3A) C(14) 3.541 3_676
H(3A) C(17) 3.024 .
H(3A) H(1A) 3.372 .
H(3A) H(1C) 3.092 .
H(3A) H(2A) 3.263 2_546
H(3A) H(2B) 3.473 2_546
H(3A) H(2C) 2.730 2_546
H(3A) H(3B) 1.600 .
H(3A) H(3C) 1.600 .
H(3A) H(3C) 3.192 3_676
H(3A) H(13) 2.111 .
H(3B) Pt(1) 2.555 .
H(3B) O(4) 3.293 3_676
H(3B) C(1) 2.631 .
H(3B) C(2) 2.856 .
H(3B) C(11) 3.586 2_556
H(3B) C(12) 3.154 2_556
H(3B) C(13) 3.422 2_556
H(3B) H(1A) 3.116 .
H(3B) H(1B) 3.430 .
H(3B) H(1C) 2.098 .
H(3B) H(2A) 3.471 2_546
H(3B) H(2B) 3.026 .
H(3B) H(2B) 3.407 2_546
H(3B) H(2C) 2.571 .
H(3B) H(2C) 3.413 2_546
H(3B) H(3A) 1.600 .
H(3B) H(3C) 1.600 .
H(3B) H(12) 3.199 2_556
H(3B) H(13) 3.519 .
H(3C) Pt(1) 2.555 .
H(3C) Mn(1) 3.483 .
H(3C) O(1) 2.682 .
H(3C) O(4) 3.197 .
H(3C) O(4) 2.989 3_676
H(3C) C(2) 2.859 .
H(3C) C(3) 3.491 3_676
H(3C) C(14) 2.616 .
H(3C) C(17) 2.959 .
H(3C) C(17) 3.522 3_676
H(3C) H(1A) 3.533 2_556
H(3C) H(1C) 3.446 .
H(3C) H(2B) 2.571 .
H(3C) H(2C) 3.032 .
H(3C) H(3A) 1.600 .
H(3C) H(3A) 3.192 3_676
H(3C) H(3B) 1.600 .
H(3C) H(3C) 2.905 3_676
H(3C) H(13) 3.506 .
H(4) Pt(1) 3.182 .
H(4) O(1) 3.066 4_475
H(4) O(2) 2.698 .
H(4) O(5) 3.004 4_475
H(4) N(2) 1.984 .
H(4) C(2) 2.797 .
H(4) C(5) 2.014 .
H(4) C(6) 3.222 .
H(4) C(8) 3.176 .
H(4) C(14) 3.122 4_475
H(4) C(15) 3.175 .
H(4) C(18) 3.056 4_475
H(4) H(1B) 3.167 .
H(4) H(2A) 2.003 .
H(4) H(2B) 3.464 .
H(4) H(2C) 3.355 .
H(4) H(5) 2.321 .
H(5) O(2) 3.184 4_475
H(5) O(3) 2.740 3_575
H(5) O(5) 3.144 4_475
H(5) N(2) 3.239 .
H(5) C(4) 2.035 .
H(5) C(6) 2.037 .
H(5) C(7) 3.241 .
H(5) C(7) 3.558 3_575
H(5) C(15) 3.149 4_475
H(5) C(18) 3.088 4_475
H(5) H(4) 2.321 .
H(5) H(6) 2.342 .
H(5) H(7) 3.584 3_575
H(5) H(11) 3.205 4_465
H(6) O(2) 2.772 3_575
H(6) O(3) 2.988 3_575
H(6) O(3) 3.266 4_465
H(6) C(4) 3.229 .
H(6) C(5) 2.029 .
H(6) C(7) 2.018 .
H(6) C(8) 3.247 .
H(6) C(11) 3.461 4_465
H(6) C(15) 2.980 3_575
H(6) C(16) 3.093 3_575
H(6) H(5) 2.342 .
H(6) H(7) 2.323 .
H(6) H(11) 3.420 4_465
H(7) O(2) 3.311 3_575
H(7) O(3) 3.040 4_465
H(7) O(4) 3.581 4_465
H(7) O(5) 2.633 2_545
H(7) N(2) 3.240 .
H(7) C(5) 3.240 .
H(7) C(6) 2.021 .
H(7) C(8) 2.048 .
H(7) C(9) 2.720 .
H(7) C(10) 2.709 .
H(7) C(16) 3.173 4_465
H(7) C(17) 3.506 4_465
H(7) H(5) 3.584 3_575
H(7) H(6) 2.323 .
H(7) H(10) 2.151 .
H(10) O(4) 3.509 4_465
H(10) O(5) 2.696 2_545
H(10) O(5) 2.784 4_465
H(10) N(1) 3.224 .
H(10) C(7) 2.700 .
H(10) C(8) 2.691 .
H(10) C(9) 2.036 .
H(10) C(11) 2.025 .
H(10) C(12) 3.223 .
H(10) C(17) 3.397 4_465
H(10) C(18) 3.311 2_545
H(10) C(18) 2.953 4_465
H(10) H(7) 2.151 .
H(10) H(11) 2.328 .
H(11) O(2) 2.562 1_545
H(11) O(5) 2.971 4_465
H(11) C(5) 3.505 4_565
H(11) C(9) 3.242 .
H(11) C(10) 2.024 .
H(11) C(12) 2.014 .
H(11) C(13) 3.227 .
H(11) C(15) 3.330 1_545
H(11) C(18) 3.435 4_465
H(11) H(2A) 3.537 1_545
H(11) H(5) 3.205 4_565
H(11) H(6) 3.420 4_565
H(11) H(10) 2.328 .
H(11) H(12) 2.322 .
H(12) O(1) 3.314 1_545
H(12) N(1) 3.242 .
H(12) C(1) 3.370 2_546
H(12) C(5) 3.476 4_565
H(12) C(10) 3.227 .
H(12) C(11) 2.018 .
H(12) C(13) 2.038 .
H(12) H(1B) 2.950 4_565
H(12) H(1C) 2.439 2_546
H(12) H(2B) 3.510 1_545
H(12) H(2C) 3.562 2_546
H(12) H(3B) 3.199 2_546
H(12) H(11) 2.322 .
H(12) H(13) 2.329 .
H(13) Pt(1) 3.216 .
H(13) O(4) 2.632 .
H(13) N(1) 1.993 .
H(13) C(2) 3.361 2_546
H(13) C(3) 2.896 .
H(13) C(9) 3.169 .
H(13) C(11) 3.218 .
H(13) C(12) 2.023 .
H(13) C(17) 3.053 .
H(13) H(1A) 3.512 .
H(13) H(1B) 3.554 4_565
H(13) H(1C) 3.145 2_546
H(13) H(2C) 2.399 2_546
H(13) H(3A) 2.111 .
H(13) H(3B) 3.519 .
H(13) H(3C) 3.506 .
H(13) H(12) 2.329 .

loop_
_geom_torsion_atom_site_label_1
_geom_torsion_atom_site_label_2
_geom_torsion_atom_site_label_3
_geom_torsion_atom_site_label_4
_geom_torsion
Mn(1) Pt(1) N(1) C(9) -95.0(3)
Mn(1) Pt(1) N(1) C(13) 86.1(4)
N(1) Pt(1) Mn(1) C(14) -146.2(2)
N(1) Pt(1) Mn(1) C(15) 124.63(19)
N(1) Pt(1) Mn(1) C(16) 34.47(18)
N(1) Pt(1) Mn(1) C(17) -56.13(19)
N(1) Pt(1) Mn(1) C(18) 117(8)
Mn(1) Pt(1) N(2) C(4) -96.7(4)
Mn(1) Pt(1) N(2) C(8) 95.5(3)
N(2) Pt(1) Mn(1) C(14) 137.3(2)
N(2) Pt(1) Mn(1) C(15) 48.15(19)
N(2) Pt(1) Mn(1) C(16) -42.02(18)
N(2) Pt(1) Mn(1) C(17) -132.62(19)
N(2) Pt(1) Mn(1) C(18) 41(8)
C(1) Pt(1) Mn(1) C(14) 180(5)
C(1) Pt(1) Mn(1) C(15) 91(5)
C(1) Pt(1) Mn(1) C(16) 1(4)
C(1) Pt(1) Mn(1) C(17) -90(5)
C(1) Pt(1) Mn(1) C(18) 83(9)
C(2) Pt(1) Mn(1) C(14) 39.3(2)
C(2) Pt(1) Mn(1) C(15) -49.9(2)
C(2) Pt(1) Mn(1) C(16) -140.1(2)
C(2) Pt(1) Mn(1) C(17) 129.3(2)
C(2) Pt(1) Mn(1) C(18) -57(8)
C(3) Pt(1) Mn(1) C(14) -46.9(2)
C(3) Pt(1) Mn(1) C(15) -136.1(2)
C(3) Pt(1) Mn(1) C(16) 133.7(2)
C(3) Pt(1) Mn(1) C(17) 43.1(2)
C(3) Pt(1) Mn(1) C(18) -143(8)
N(1) Pt(1) N(2) C(4) 174.0(5)
N(1) Pt(1) N(2) C(8) 6.3(3)
N(2) Pt(1) N(1) C(9) -2.2(3)
N(2) Pt(1) N(1) C(13) 178.9(5)
C(1) Pt(1) N(1) C(9) 84.0(4)
C(1) Pt(1) N(1) C(13) -94.9(4)
C(2) Pt(1) N(1) C(9) 32.4(19)
C(2) Pt(1) N(1) C(13) -146.5(16)
C(3) Pt(1) N(1) C(9) 170.8(4)
C(3) Pt(1) N(1) C(13) -8.1(5)
C(1) Pt(1) N(2) C(4) 84.4(4)
C(1) Pt(1) N(2) C(8) -83.3(4)
C(2) Pt(1) N(2) C(4) -2.0(5)
C(2) Pt(1) N(2) C(8) -169.8(4)
C(3) Pt(1) N(2) C(4) 115.1(15)
C(3) Pt(1) N(2) C(8) -52.6(16)
Pt(1) Mn(1) C(14) O(1) -135(14)
Pt(1) Mn(1) C(15) O(2) -172(9)
Pt(1) Mn(1) C(16) O(3) 172(13)
Pt(1) Mn(1) C(17) O(4) 177(13)
Pt(1) Mn(1) C(18) O(5) -89(16)
C(14) Mn(1) C(15) O(2) 106(9)
C(15) Mn(1) C(14) O(1) -57(14)
C(14) Mn(1) C(16) O(3) 169(14)
C(16) Mn(1) C(14) O(1) -132(14)
C(14) Mn(1) C(17) O(4) -101(14)
C(17) Mn(1) C(14) O(1) 145(14)
C(14) Mn(1) C(18) O(5) 175(11)
C(18) Mn(1) C(14) O(1) 44(14)
C(15) Mn(1) C(16) O(3) 94(14)
C(16) Mn(1) C(15) O(2) -86(9)
C(15) Mn(1) C(17) O(4) 179(13)
C(17) Mn(1) C(15) O(2) -174(8)
C(15) Mn(1) C(18) O(5) -96(14)
C(18) Mn(1) C(15) O(2) 8(9)
C(16) Mn(1) C(17) O(4) 91(14)
C(17) Mn(1) C(16) O(3) -108(14)
C(16) Mn(1) C(18) O(5) -6(11)
C(18) Mn(1) C(16) O(3) -7(12)
C(17) Mn(1) C(18) O(5) 85(14)
C(18) Mn(1) C(17) O(4) -3(13)
Pt(1) N(1) C(9) C(8) -1.9(6)
Pt(1) N(1) C(9) C(10) 178.1(4)
Pt(1) N(1) C(13) C(12) -178.2(4)
C(9) N(1) C(13) C(12) 2.9(8)
C(13) N(1) C(9) C(8) 177.2(5)
C(13) N(1) C(9) C(10) -2.9(8)
Pt(1) N(2) C(4) C(5) -167.2(4)
Pt(1) N(2) C(8) C(7) 168.3(4)
Pt(1) N(2) C(8) C(9) -9.3(6)
C(4) N(2) C(8) C(7) -0.1(6)
C(4) N(2) C(8) C(9) -177.8(5)
C(8) N(2) C(4) C(5) 0.1(6)
N(2) C(4) C(5) C(6) 1.1(9)
C(4) C(5) C(6) C(7) -2.3(9)
C(5) C(6) C(7) C(8) 2.3(9)
C(6) C(7) C(8) N(2) -1.1(8)
C(6) C(7) C(8) C(9) 176.4(5)
N(2) C(8) C(9) N(1) 7.5(7)
N(2) C(8) C(9) C(10) -172.5(5)
C(7) C(8) C(9) N(1) -170.1(5)
C(7) C(8) C(9) C(10) 10.0(8)
N(1) C(9) C(10) C(11) 1.8(9)
C(8) C(9) C(10) C(11) -178.2(5)
C(9) C(10) C(11) C(12) -0.7(10)
C(10) C(11) C(12) C(13) 0.8(10)
C(11) C(12) C(13) N(1) -1.9(10)
